data_8105089
loop_
_publ_author_name
'Fang, Bo'
'Jiang, Fang Fang'
'Meng, Jiang Ping'

_publ_section_title
;
 Crystal structure of methyl
 2-(4-(3-iodopyrazolo[1,5-a]pyrimidin-6-yl)phenyl)acetate, C15H12IN3O2
;
_journal_issue 2
_journal_name_full 'Zeitschrift f\"ur Kristallographie - New Crystal Structures'
_journal_page_first 301
_journal_page_last 302
_journal_paper_doi 10.1515/ncrs-2019-0624
_journal_volume 235
_journal_year 2020
_chemical_formula_moiety 'C15 H12 I N3 O2'
_chemical_formula_sum 'C15 H12 I N3 O2'
_chemical_formula_weight 393.18
_space_group_crystal_system triclinic
_space_group_IT_number 2
_space_group_name_Hall '-P 1'
_space_group_name_H-M_alt 'P -1'
_atom_sites_solution_hydrogens geom
_cell_angle_alpha 109.709(9)
_cell_angle_beta 96.971(9)
_cell_angle_gamma 97.054(9)
_cell_formula_units_Z 2
_cell_length_a 4.511(2)
_cell_length_b 11.891(6)
_cell_length_c 14.557(7)
_cell_measurement_reflns_used 1012
_cell_measurement_temperature 293(2)
_cell_measurement_theta_max 20.08
_cell_measurement_theta_min 2.92
_cell_volume 718.4(6)
_computing_cell_refinement 'SAINT v7.60A (Bruker, 2009)'
_computing_data_collection 'Bruker APEX2'
_computing_data_reduction 'SAINT v7.60A (Bruker, 2009)'
_computing_molecular_graphics 'Olex2 (Dolomanov et al., 2009)'
_computing_publication_material 'Olex2 (Dolomanov et al., 2009)'
_computing_structure_refinement 'ShelXL (Sheldrick, 2015)'
_computing_structure_solution 'SHELXS-97 (Sheldrick, 2008)'
_diffrn_ambient_temperature 293(2)
_diffrn_measured_fraction_theta_full 0.990
_diffrn_measured_fraction_theta_max 0.990
_diffrn_measurement_device_type 'Bruker APEX-II CCD'
_diffrn_measurement_method '\f and \w scans'
_diffrn_radiation_type MoK\a
_diffrn_radiation_wavelength 0.71073
_diffrn_reflns_av_R_equivalents 0.0284
_diffrn_reflns_av_unetI/netI 0.0600
_diffrn_reflns_Laue_measured_fraction_full 0.990
_diffrn_reflns_Laue_measured_fraction_max 0.990
_diffrn_reflns_limit_h_max 5
_diffrn_reflns_limit_h_min -5
_diffrn_reflns_limit_k_max 14
_diffrn_reflns_limit_k_min -13
_diffrn_reflns_limit_l_max 15
_diffrn_reflns_limit_l_min -17
_diffrn_reflns_number 3660
_diffrn_reflns_point_group_measured_fraction_full 0.990
_diffrn_reflns_point_group_measured_fraction_max 0.990
_diffrn_reflns_theta_full 24.999
_diffrn_reflns_theta_max 24.999
_diffrn_reflns_theta_min 1.923
_exptl_absorpt_coefficient_mu 2.237
_exptl_absorpt_correction_T_max 0.6389
_exptl_absorpt_correction_T_min 0.5632
_exptl_absorpt_correction_type multi-scan
_exptl_absorpt_process_details SADABS
_exptl_crystal_colour 'clear light orange'
_exptl_crystal_colour_lustre clear
_exptl_crystal_colour_modifier light
_exptl_crystal_colour_primary orange
_exptl_crystal_density_diffrn 1.818
_exptl_crystal_density_meas .
_exptl_crystal_density_method 'not measured'
_exptl_crystal_description block
_exptl_crystal_F_000 384
_exptl_crystal_size_max 0.29
_exptl_crystal_size_mid 0.25
_exptl_crystal_size_min 0.22
_refine_diff_density_max 0.524
_refine_diff_density_min -0.555
_refine_diff_density_rms 0.093
_refine_ls_extinction_coef .
_refine_ls_extinction_method none
_refine_ls_goodness_of_fit_ref 0.990
_refine_ls_hydrogen_treatment constr
_refine_ls_matrix_type full
_refine_ls_number_parameters 178
_refine_ls_number_reflns 2512
_refine_ls_number_restraints 18
_refine_ls_restrained_S_all 0.988
_refine_ls_R_factor_all 0.0670
_refine_ls_R_factor_gt 0.0449
_refine_ls_shift/su_max 0.001
_refine_ls_shift/su_mean 0.000
_refine_ls_structure_factor_coef Fsqd
_refine_ls_weighting_details 'w=1/[\s^2^(Fo^2^)+(0.0488P)^2^] where P=(Fo^2^+2Fc^2^)/3'
_refine_ls_weighting_scheme calc
_refine_ls_wR_factor_gt 0.0966
_refine_ls_wR_factor_ref 0.1052
_reflns_Friedel_coverage 0.000
_reflns_Friedel_fraction_full .
_reflns_Friedel_fraction_max .
_reflns_number_gt 1797
_reflns_number_total 2512
_reflns_threshold_expression 'I > 2\s(I)'
_cod_data_source_file suppl_ncrs-2019-0624_suppl.cif
_cod_data_source_block a
_cod_database_code 8105089
_shelx_space_group_comment
;
The symmetry employed for this shelxl refinement is uniquely defined
by the following loop, which should always be used as a source of
symmetry information in preference to the above space-group names.
They are only intended as comments.
;
_shelx_estimated_absorpt_t_max 0.639
_shelx_estimated_absorpt_t_min 0.563
_olex2_refinement_description
;
1. Fixed Uiso
 At 1.2 times of:
  All C(H) groups, All C(H,H) groups
 At 1.5 times of:
  All C(H,H,H) groups
2. Uiso/Uaniso restraints and constraints
Uanis(C1) \\sim Ueq, Uanis(C2) \\sim Ueq, Uanis(C14) \\sim Ueq: with sigma of
0.01 and sigma for terminal atoms of 0.02
3.a Secondary CH2 refined with riding coordinates:
 C13(H13A,H13B)
3.b Me refined with riding coordinates:
 C15(H15A,H15B,H15C)
3.c Aromatic/amide H refined with riding coordinates:
 C2(H2), C4(H4), C6(H6), C8(H8), C9(H9), C11(H11), C12(H12)
3.d Fitted hexagon refined as free rotating group:
 C7(C8,C9,C10,C11,C12)
;

loop_
_space_group_symop_operation_xyz
'x, y, z'
'-x, -y, -z'

loop_
_atom_site_label
_atom_site_type_symbol
_atom_site_fract_x
_atom_site_fract_y
_atom_site_fract_z
_atom_site_U_iso_or_equiv
_atom_site_adp_type
_atom_site_occupancy
_atom_site_site_symmetry_order
_atom_site_calc_flag
_atom_site_refinement_flags_posn
_atom_site_refinement_flags_adp
_atom_site_refinement_flags_occupancy
_atom_site_disorder_assembly
_atom_site_disorder_group
I1 I 1.51074(10) 0.92313(4) 0.77704(3) 0.0673(2) Uani 1 1 d . . . . .
O1 O -0.3231(16) 0.6328(5) -0.0621(4) 0.123(2) Uani 1 1 d . . . . .
O2 O -0.0358(12) 0.7943(5) 0.0417(3) 0.0865(15) Uani 1 1 d . . . . .
N1 N 0.8841(14) 0.6054(5) 0.6021(4) 0.0794(17) Uani 1 1 d . . . . .
N2 N 0.8300(12) 0.6828(4) 0.5546(3) 0.0570(12) Uani 1 1 d . . . . .
N3 N 0.9939(11) 0.8818(4) 0.5622(3) 0.0503(11) Uani 1 1 d . . . . .
C1 C 1.1978(14) 0.7850(5) 0.6763(4) 0.0538(14) Uani 1 1 d . U . . .
C2 C 1.1077(17) 0.6686(6) 0.6753(5) 0.0729(19) Uani 1 1 d . U . . .
H2 H 1.195792 0.638597 0.721274 0.087 Uiso 1 1 calc R . . . .
C3 C 1.0156(13) 0.7919(5) 0.5972(4) 0.0469(13) Uani 1 1 d . . . . .
C4 C 0.6111(14) 0.6588(5) 0.4756(4) 0.0603(16) Uani 1 1 d . . . . .
H4 H 0.482292 0.583944 0.448748 0.072 Uiso 1 1 calc R . . . .
C5 C 0.5823(13) 0.7453(5) 0.4363(4) 0.0471(13) Uani 1 1 d . . . . .
C6 C 0.7864(13) 0.8562(5) 0.4839(4) 0.0510(14) Uani 1 1 d . . . . .
H6 H 0.771551 0.916454 0.457071 0.061 Uiso 1 1 calc R . . . .
C7 C 0.3472(7) 0.7280(3) 0.3508(2) 0.0476(13) Uani 1 1 d . . . . .
C8 C 0.2200(8) 0.6122(2) 0.2845(3) 0.0529(14) Uani 1 1 d G . . . .
H8 H 0.286246 0.544837 0.293120 0.063 Uiso 1 1 calc R . . . .
C9 C -0.0063(8) 0.5972(2) 0.2054(2) 0.0579(15) Uani 1 1 d G . . . .
H9 H -0.091475 0.519679 0.161014 0.070 Uiso 1 1 calc R . . . .
C10 C -0.1054(7) 0.6979(3) 0.1925(2) 0.0495(14) Uani 1 1 d G . . . .
C11 C 0.0219(8) 0.8137(3) 0.2588(3) 0.0534(14) Uani 1 1 d G . . . .
H11 H -0.044380 0.881110 0.250160 0.064 Uiso 1 1 calc R . . . .
C12 C 0.2482(8) 0.8288(2) 0.3379(2) 0.0517(14) Uani 1 1 d G . . . .
H12 H 0.333343 0.906270 0.382266 0.062 Uiso 1 1 calc R . . . .
C13 C -0.3502(14) 0.6805(6) 0.1078(4) 0.0631(16) Uani 1 1 d . . . . .
H13A H -0.485778 0.737453 0.130201 0.076 Uiso 1 1 calc R . . . .
H13B H -0.466943 0.599266 0.087190 0.076 Uiso 1 1 calc R . . . .
C14 C -0.2364(16) 0.6974(6) 0.0202(5) 0.0647(17) Uani 1 1 d . U . . .
C15 C 0.0847(19) 0.8153(8) -0.0393(6) 0.107(3) Uani 1 1 d . . . . .
H15A H 0.230316 0.889277 -0.014423 0.160 Uiso 1 1 calc R . . . .
H15B H 0.181385 0.748928 -0.072003 0.160 Uiso 1 1 calc R . . . .
H15C H -0.077200 0.821787 -0.085533 0.160 Uiso 1 1 calc R . . . .

loop_
_atom_site_aniso_label
_atom_site_aniso_U_11
_atom_site_aniso_U_22
_atom_site_aniso_U_33
_atom_site_aniso_U_23
_atom_site_aniso_U_13
_atom_site_aniso_U_12
I1 0.0621(3) 0.0716(3) 0.0674(3) 0.0314(2) -0.0015(2) 0.0021(2)
O1 0.167(6) 0.103(4) 0.070(4) 0.008(3) 0.019(4) -0.015(4)
O2 0.088(4) 0.109(4) 0.062(3) 0.044(3) 0.003(3) -0.013(3)
N1 0.101(5) 0.054(3) 0.084(4) 0.043(3) -0.016(3) -0.003(3)
N2 0.071(3) 0.047(3) 0.059(3) 0.031(2) 0.004(3) 0.004(2)
N3 0.056(3) 0.043(2) 0.050(3) 0.020(2) 0.004(2) -0.001(2)
C1 0.061(4) 0.054(3) 0.051(3) 0.024(3) 0.009(3) 0.012(3)
C2 0.086(5) 0.061(4) 0.071(4) 0.032(3) -0.005(4) 0.007(3)
C3 0.054(4) 0.042(3) 0.051(3) 0.023(3) 0.013(3) 0.008(3)
C4 0.067(4) 0.049(3) 0.063(4) 0.026(3) -0.001(3) -0.004(3)
C5 0.054(4) 0.042(3) 0.050(3) 0.021(3) 0.015(3) 0.005(3)
C6 0.056(4) 0.044(3) 0.059(4) 0.027(3) 0.011(3) 0.004(3)
C7 0.046(3) 0.049(3) 0.049(3) 0.021(3) 0.013(3) 0.002(3)
C8 0.055(4) 0.043(3) 0.060(4) 0.023(3) 0.003(3) 0.001(3)
C9 0.060(4) 0.045(3) 0.064(4) 0.019(3) 0.005(3) 0.002(3)
C10 0.038(3) 0.065(4) 0.050(3) 0.026(3) 0.012(3) 0.005(3)
C11 0.056(4) 0.049(3) 0.058(4) 0.020(3) 0.015(3) 0.014(3)
C12 0.061(4) 0.047(3) 0.054(3) 0.024(3) 0.015(3) 0.012(3)
C13 0.059(4) 0.068(4) 0.063(4) 0.024(3) 0.014(3) 0.006(3)
C14 0.066(4) 0.062(4) 0.065(4) 0.023(3) 0.001(3) 0.019(3)
C15 0.101(7) 0.154(8) 0.096(6) 0.089(6) 0.016(5) 0.014(6)

loop_
_atom_type_symbol
_atom_type_description
_atom_type_scat_dispersion_real
_atom_type_scat_dispersion_imag
_atom_type_scat_source
C C 0.0033 0.0016 'International Tables Vol C Tables 4.2.6.8 and 6.1.1.4'
H H 0.0000 0.0000 'International Tables Vol C Tables 4.2.6.8 and 6.1.1.4'
I I -0.4742 1.8119 'International Tables Vol C Tables 4.2.6.8 and 6.1.1.4'
N N 0.0061 0.0033 'International Tables Vol C Tables 4.2.6.8 and 6.1.1.4'
O O 0.0106 0.0060 'International Tables Vol C Tables 4.2.6.8 and 6.1.1.4'

loop_
_geom_angle_atom_site_label_1
_geom_angle_atom_site_label_2
_geom_angle_atom_site_label_3
_geom_angle
_geom_angle_site_symmetry_1
_geom_angle_site_symmetry_3
C14 O2 C15 117.0(6) . .
C2 N1 N2 103.7(5) . .
N1 N2 C3 112.6(5) . .
C4 N2 N1 125.2(5) . .
C4 N2 C3 122.1(5) . .
C6 N3 C3 115.5(5) . .
C2 C1 I1 129.1(5) . .
C3 C1 I1 125.7(4) . .
C3 C1 C2 105.1(6) . .
N1 C2 C1 112.6(6) . .
N1 C2 H2 123.7 . .
C1 C2 H2 123.7 . .
N2 C3 C1 105.9(5) . .
N3 C3 N2 121.7(5) . .
N3 C3 C1 132.3(5) . .
N2 C4 H4 120.7 . .
N2 C4 C5 118.7(5) . .
C5 C4 H4 120.7 . .
C4 C5 C6 116.0(5) . .
C4 C5 C7 122.6(5) . .
C6 C5 C7 121.4(4) . .
N3 C6 C5 126.0(5) . .
N3 C6 H6 117.0 . .
C5 C6 H6 117.0 . .
C8 C7 C5 120.6(3) . .
C8 C7 C12 120.0 . .
C12 C7 C5 119.4(3) . .
C7 C8 H8 120.0 . .
C9 C8 C7 120.0 . .
C9 C8 H8 120.0 . .
C8 C9 H9 120.0 . .
C10 C9 C8 120.0 . .
C10 C9 H9 120.0 . .
C9 C10 C11 120.0 . .
C9 C10 C13 119.5(3) . .
C11 C10 C13 120.5(3) . .
C10 C11 H11 120.0 . .
C12 C11 C10 120.0 . .
C12 C11 H11 120.0 . .
C7 C12 H12 120.0 . .
C11 C12 C7 120.0 . .
C11 C12 H12 120.0 . .
C10 C13 H13A 108.8 . .
C10 C13 H13B 108.8 . .
C10 C13 C14 113.9(5) . .
H13A C13 H13B 107.7 . .
C14 C13 H13A 108.8 . .
C14 C13 H13B 108.8 . .
O1 C14 O2 121.0(7) . .
O1 C14 C13 124.6(7) . .
O2 C14 C13 114.3(6) . .
O2 C15 H15A 109.5 . .
O2 C15 H15B 109.5 . .
O2 C15 H15C 109.5 . .
H15A C15 H15B 109.5 . .
H15A C15 H15C 109.5 . .
H15B C15 H15C 109.5 . .

loop_
_geom_bond_atom_site_label_1
_geom_bond_atom_site_label_2
_geom_bond_distance
_geom_bond_site_symmetry_2
I1 C1 2.036(6) .
O1 C14 1.171(8) .
O2 C14 1.294(8) .
O2 C15 1.439(8) .
N1 N2 1.351(6) .
N1 C2 1.315(8) .
N2 C3 1.354(7) .
N2 C4 1.347(7) .
N3 C3 1.339(6) .
N3 C6 1.305(7) .
C1 C2 1.388(8) .
C1 C3 1.364(8) .
C2 H2 0.9300 .
C4 H4 0.9300 .
C4 C5 1.347(7) .
C5 C6 1.414(7) .
C5 C7 1.473(6) .
C6 H6 0.9300 .
C7 C8 1.3900 .
C7 C12 1.3900 .
C8 H8 0.9300 .
C8 C9 1.3900 .
C9 H9 0.9300 .
C9 C10 1.3900 .
C10 C11 1.3900 .
C10 C13 1.491(6) .
C11 H11 0.9300 .
C11 C12 1.3900 .
C12 H12 0.9300 .
C13 H13A 0.9700 .
C13 H13B 0.9700 .
C13 C14 1.496(9) .
C15 H15A 0.9600 .
C15 H15B 0.9600 .
C15 H15C 0.9600 .
